data_2209788
loop_
_publ_author_name
'Li, Yi-Tao'
'Guo, Qian-Ni'

_publ_section_title
;Diethyl
 2,6-diisobutyl-4,8-dioxo-2,3,6,7-tetrahydro-1<i>H</i>,5<i>H</i>-2,3a,4a,6,7a,8a-hexaazacyclopenta[<i>def</i>]fluorene-8b,8c-dicarboxylate
;
_journal_coeditor_code CI2081
_journal_issue 8
_journal_name_full 'Acta Crystallographica Section E'
_journal_page_first o3463
_journal_page_last o3464
_journal_paper_doi 10.1107/S1600536806027620
_journal_volume 62
_journal_year 2006
_chemical_formula_iupac 'C22 H36 N6 O6'
_chemical_formula_moiety 'C22 H36 N6 O6'
_chemical_formula_sum 'C22 H36 N6 O6'
_chemical_formula_weight 480.57
_chemical_name_systematic
;
Diethyl 2,6-diisobutyl-4,8-dioxo-2,3,6,7-tetrahydro-1H,5H-2,3a,4a,6,7a,8a-
hexaazacyclopenta[def]fluorene-8b,8c-dicarboxylate
;
_space_group_IT_number 14
_symmetry_cell_setting monoclinic
_symmetry_space_group_name_Hall '-P 2ybc'
_symmetry_space_group_name_H-M 'P 1 21/c 1'
_atom_sites_solution_hydrogens geom
_atom_sites_solution_primary direct
_atom_sites_solution_secondary difmap
_audit_creation_method SHELXL-97
_cell_angle_alpha 90.00
_cell_angle_beta 103.4760(10)
_cell_angle_gamma 90.00
_cell_formula_units_Z 4
_cell_length_a 13.7596(9)
_cell_length_b 7.8469(5)
_cell_length_c 24.4168(15)
_cell_measurement_reflns_used 6234
_cell_measurement_temperature 292(2)
_cell_measurement_theta_max 23.27
_cell_measurement_theta_min 2.55
_cell_volume 2563.7(3)
_computing_cell_refinement 'SAINT (Bruker, 2000)'
_computing_data_collection 'SMART (Bruker, 2000)'
_computing_data_reduction SAINT
_computing_molecular_graphics 'SHELXTL (Bruker, 2000)'
_computing_publication_material SHELXTL
_computing_structure_refinement 'SHELXL97 (Sheldrick, 1997)'
_computing_structure_solution 'SHELXS97 (Sheldrick, 1997)'
_diffrn_ambient_temperature 292(2)
_diffrn_measured_fraction_theta_full 0.999
_diffrn_measured_fraction_theta_max 0.999
_diffrn_measurement_device_type 'Bruker SMART CCD area-detector'
_diffrn_measurement_method '\f and \w'
_diffrn_radiation_monochromator graphite
_diffrn_radiation_source 'fine-focus sealed tube'
_diffrn_radiation_type MoK\a
_diffrn_radiation_wavelength 0.71073
_diffrn_reflns_av_R_equivalents 0.0296
_diffrn_reflns_av_sigmaI/netI 0.0305
_diffrn_reflns_limit_h_max 16
_diffrn_reflns_limit_h_min -16
_diffrn_reflns_limit_k_max 9
_diffrn_reflns_limit_k_min -9
_diffrn_reflns_limit_l_max 28
_diffrn_reflns_limit_l_min -30
_diffrn_reflns_number 19253
_diffrn_reflns_theta_full 26.00
_diffrn_reflns_theta_max 26.00
_diffrn_reflns_theta_min 1.72
_diffrn_standards_number 0
_exptl_absorpt_coefficient_mu 0.092
_exptl_absorpt_correction_T_max 0.9819
_exptl_absorpt_correction_T_min 0.9730
_exptl_absorpt_correction_type multi-scan
_exptl_absorpt_process_details '(SADABS; Bruker, 2000)'
_exptl_crystal_colour colourless
_exptl_crystal_density_diffrn 1.245
_exptl_crystal_density_method 'not measured'
_exptl_crystal_description Block
_exptl_crystal_F_000 1032
_exptl_crystal_size_max 0.30
_exptl_crystal_size_mid 0.20
_exptl_crystal_size_min 0.20
_refine_diff_density_max 0.297
_refine_diff_density_min -0.328
_refine_ls_extinction_method none
_refine_ls_goodness_of_fit_ref 1.086
_refine_ls_hydrogen_treatment constr
_refine_ls_matrix_type full
_refine_ls_number_parameters 380
_refine_ls_number_reflns 5044
_refine_ls_number_restraints 40
_refine_ls_restrained_S_all 1.128
_refine_ls_R_factor_all 0.0774
_refine_ls_R_factor_gt 0.0574
_refine_ls_shift/su_max 0.001
_refine_ls_shift/su_mean 0.000
_refine_ls_structure_factor_coef Fsqd
_refine_ls_weighting_details 'calc w=1/[\s^2^(Fo^2^)+(0.0971P)^2^+0.2921P] where P=(Fo^2^+2Fc^2^)/3'
_refine_ls_weighting_scheme calc
_refine_ls_wR_factor_gt 0.1624
_refine_ls_wR_factor_ref 0.1759
_reflns_number_gt 3644
_reflns_number_total 5044
_reflns_threshold_expression I>2\s(I)
_cod_data_source_file ci2081.cif
_cod_data_source_block I
_cod_original_sg_symbol_H-M 'P 21/c'
_cod_database_code 2209788
_cod_database_fobs_code 2209788

loop_
_symmetry_equiv_pos_as_xyz
'x, y, z'
'-x, y+1/2, -z+1/2'
'-x, -y, -z'
'x, -y-1/2, z-1/2'

loop_
_atom_site_type_symbol
_atom_site_label
_atom_site_fract_x
_atom_site_fract_y
_atom_site_fract_z
_atom_site_U_iso_or_equiv
_atom_site_adp_type
_atom_site_calc_flag
_atom_site_refinement_flags
_atom_site_occupancy
_atom_site_disorder_assembly
_atom_site_disorder_group
C C1 0.6078(9) 0.2360(17) 0.5160(6) 0.162(6) Uani d PD 0.605(16) A 1
H H1A 0.6571 0.1510 0.5307 0.243 Uiso calc PR 0.605(16) A 1
H H1B 0.5431 0.1962 0.5187 0.243 Uiso calc PR 0.605(16) A 1
H H1C 0.6235 0.3393 0.5373 0.243 Uiso calc PR 0.605(16) A 1
C C2 0.6072(6) 0.2693(14) 0.4564(5) 0.097(3) Uani d PDU 0.605(16) A 1
H H2A 0.5992 0.1583 0.4374 0.117 Uiso calc PR 0.605(16) A 1
C C3 0.5203(12) 0.375(3) 0.4275(9) 0.180(8) Uani d PU 0.605(16) A 1
H H3A 0.5238 0.4845 0.4455 0.270 Uiso calc PR 0.605(16) A 1
H H3B 0.4593 0.3192 0.4298 0.270 Uiso calc PR 0.605(16) A 1
H H3C 0.5218 0.3897 0.3887 0.270 Uiso calc PR 0.605(16) A 1
C C1' 0.5873(7) 0.1455(19) 0.4744(7) 0.113(5) Uani d PDU 0.395(16) A 2
H H1D 0.6030 0.2019 0.5103 0.170 Uiso calc PR 0.395(16) A 2
H H1E 0.6310 0.0497 0.4753 0.170 Uiso calc PR 0.395(16) A 2
H H1F 0.5193 0.1069 0.4663 0.170 Uiso calc PR 0.395(16) A 2
C C2' 0.6009(12) 0.2675(18) 0.4295(7) 0.088(4) Uani d PDU 0.395(16) A 2
H H2B 0.5938 0.2064 0.3938 0.106 Uiso calc PR 0.395(16) A 2
C C3' 0.5229(8) 0.410(3) 0.4224(9) 0.116(6) Uani d P 0.395(16) A 2
H H3D 0.4578 0.3614 0.4193 0.174 Uiso calc PR 0.395(16) A 2
H H3E 0.5234 0.4740 0.3889 0.174 Uiso calc PR 0.395(16) A 2
H H3F 0.5385 0.4845 0.4545 0.174 Uiso calc PR 0.395(16) A 2
C C4 0.70277(18) 0.3470(3) 0.44601(11) 0.0677(6) Uani d . 1 . .
H H4A 0.6932 0.3721 0.4062 0.081 Uiso calc PR 0.605(16) A 1
H H4B 0.7162 0.4535 0.4665 0.081 Uiso calc PR 0.605(16) A 1
H H4C 0.7133 0.4441 0.4713 0.081 Uiso d PR 0.395(16) A 2
H H4D 0.7039 0.3896 0.4089 0.081 Uiso d PR 0.395(16) A 2
C C5 0.88176(15) 0.3233(3) 0.48549(8) 0.0538(5) Uani d . 1 . .
H H5A 0.9300 0.2429 0.5064 0.065 Uiso calc R 1 A .
H H5B 0.8712 0.4111 0.5115 0.065 Uiso calc R 1 . .
C C6 0.79944(18) 0.1130(3) 0.42091(10) 0.0613(6) Uani d . 1 . .
H H6A 0.7348 0.0630 0.4043 0.074 Uiso calc R 1 A .
H H6B 0.8434 0.0222 0.4388 0.074 Uiso calc R 1 . .
C C7 0.78076(16) 0.2591(3) 0.32769(9) 0.0569(5) Uani d . 1 . .
C C8 0.90165(13) 0.5665(2) 0.42265(8) 0.0444(4) Uani d . 1 . .
C C9 0.93061(14) 0.2890(2) 0.39506(8) 0.0451(4) Uani d . 1 . .
C C10 1.02286(17) 0.1743(3) 0.41259(10) 0.0578(5) Uani d . 1 A .
C C11 1.1985(2) 0.1720(4) 0.44175(12) 0.0892(9) Uani d D 1 . .
H H11A 1.1860 0.0690 0.4610 0.107 Uiso calc PR 0.687(10) B 1
H H11B 1.2445 0.2422 0.4686 0.107 Uiso calc PR 0.687(10) B 1
H H11C 1.1918 0.1001 0.4729 0.107 Uiso d PR 0.313(10) B 2
H H11D 1.2090 0.1018 0.4119 0.107 Uiso d PR 0.313(10) B 2
C C12' 1.2871(6) 0.275(2) 0.4430(11) 0.197(12) Uani d PD 0.313(10) B 2
H H12F 1.3457 0.2053 0.4540 0.295 Uiso calc PR 0.313(10) B 2
H H12E 1.2903 0.3662 0.4697 0.295 Uiso calc PR 0.313(10) B 2
H H12D 1.2837 0.3219 0.4063 0.295 Uiso calc PR 0.313(10) B 2
C C12 1.2442(4) 0.1269(9) 0.3958(2) 0.117(3) Uani d PD 0.687(10) B 1
H H12A 1.2531 0.2278 0.3752 0.175 Uiso calc PR 0.687(10) B 1
H H12B 1.2017 0.0484 0.3710 0.175 Uiso calc PR 0.687(10) B 1
H H12C 1.3079 0.0746 0.4106 0.175 Uiso calc PR 0.687(10) B 1
C C13 0.92938(14) 0.4159(2) 0.34554(8) 0.0454(4) Uani d . 1 A .
C C14 1.01691(15) 0.3964(3) 0.31680(8) 0.0509(5) Uani d . 1 . .
C C15 1.15994(18) 0.5251(4) 0.29714(11) 0.0748(7) Uani d D 1 . .
H H15A 1.1383 0.5658 0.2587 0.090 Uiso calc R 1 A .
H H15B 1.1850 0.4098 0.2963 0.090 Uiso calc R 1 . .
C C16 1.2382(3) 0.6357(5) 0.32920(17) 0.1163(12) Uani d D 1 A .
H H16A 1.2122 0.7488 0.3305 0.174 Uiso calc R 1 . .
H H16B 1.2934 0.6387 0.3113 0.174 Uiso calc R 1 . .
H H16C 1.2605 0.5925 0.3668 0.174 Uiso calc R 1 . .
C C17 0.79457(19) 0.5101(3) 0.26603(9) 0.0674(6) Uani d . 1 . .
H H17A 0.8369 0.5270 0.2398 0.081 Uiso calc R 1 A .
H H17B 0.7292 0.4751 0.2445 0.081 Uiso calc R 1 . .
C C18 0.87873(18) 0.7177(3) 0.33024(9) 0.0608(6) Uani d . 1 . .
H H18A 0.8688 0.8185 0.3513 0.073 Uiso calc R 1 A .
H H18B 0.9257 0.7468 0.3076 0.073 Uiso calc R 1 . .
C C19 0.7000(2) 0.6814(4) 0.31981(12) 0.0917(9) Uani d D 1 . .
H H19A 0.6664 0.5718 0.3158 0.110 Uiso calc PR 0.542(11) A 1
H H19B 0.7258 0.7010 0.3598 0.110 Uiso calc PR 0.542(11) A 1
H H19C 0.6985 0.5778 0.3413 0.110 Uiso d PR 0.458(11) A 2
H H19D 0.7119 0.7751 0.3464 0.110 Uiso d PR 0.458(11) A 2
C C20 0.6260(4) 0.8123(9) 0.2983(3) 0.079(2) Uani d PD 0.542(11) A 1
H H20A 0.6625 0.9203 0.3056 0.095 Uiso calc PR 0.542(11) A 1
C C20' 0.6041(4) 0.7055(12) 0.2835(3) 0.071(2) Uani d PD 0.458(11) A 2
H H20B 0.5823 0.5914 0.2695 0.085 Uiso calc PR 0.458(11) A 2
C C21 0.5797(18) 0.811(4) 0.2334(12) 0.136(8) Uani d P 0.542(11) A 1
H H21A 0.6298 0.7777 0.2139 0.205 Uiso calc PR 0.542(11) A 1
H H21B 0.5559 0.9233 0.2214 0.205 Uiso calc PR 0.542(11) A 1
H H21C 0.5251 0.7320 0.2250 0.205 Uiso calc PR 0.542(11) A 1
C C21' 0.5953(17) 0.809(4) 0.2332(10) 0.107(7) Uani d P 0.458(11) A 2
H H21D 0.6363 0.7621 0.2102 0.160 Uiso calc PR 0.458(11) A 2
H H21E 0.6169 0.9234 0.2439 0.160 Uiso calc PR 0.458(11) A 2
H H21F 0.5269 0.8111 0.2124 0.160 Uiso calc PR 0.458(11) A 2
C C22 0.5473(8) 0.8202(17) 0.3341(6) 0.119(4) Uani d PU 0.542(11) A 1
H H22A 0.5803 0.8176 0.3733 0.179 Uiso calc PR 0.542(11) A 1
H H22B 0.5031 0.7242 0.3253 0.179 Uiso calc PR 0.542(11) A 1
H H22C 0.5095 0.9237 0.3259 0.179 Uiso calc PR 0.542(11) A 1
C C22' 0.5272(8) 0.764(2) 0.3145(5) 0.111(4) Uani d PD 0.458(11) A 2
H H22D 0.5342 0.6996 0.3486 0.167 Uiso calc PR 0.458(11) A 2
H H22E 0.4614 0.7472 0.2911 0.167 Uiso calc PR 0.458(11) A 2
H H22F 0.5370 0.8830 0.3235 0.167 Uiso calc PR 0.458(11) A 2
N N1 0.78795(13) 0.2351(2) 0.46334(8) 0.0587(5) Uani d . 1 A .
N N2 0.78468(15) 0.6703(3) 0.29336(8) 0.0687(5) Uani d . 1 A .
N N3 0.84068(13) 0.1894(2) 0.37575(7) 0.0521(4) Uani d . 1 A .
N N4 0.92313(11) 0.40195(19) 0.44113(6) 0.0434(4) Uani d . 1 A .
N N5 0.83704(12) 0.3724(2) 0.30533(7) 0.0538(4) Uani d . 1 A .
N N6 0.92222(12) 0.58178(19) 0.37018(6) 0.0473(4) Uani d . 1 A .
O O1 0.69406(13) 0.2218(2) 0.30738(7) 0.0795(5) Uani d . 1 A .
O O2 0.87366(11) 0.68019(18) 0.44891(6) 0.0569(4) Uani d . 1 A .
O O3 1.01839(16) 0.0243(2) 0.41805(12) 0.1069(8) Uani d . 1 . .
O O4 1.10521(11) 0.2636(2) 0.42225(6) 0.0611(4) Uani d D 1 A .
O O5 1.02609(13) 0.2701(2) 0.29077(7) 0.0762(5) Uani d . 1 A .
O O6 1.07661(11) 0.52751(19) 0.32473(6) 0.0605(4) Uani d . 1 A .

loop_
_atom_site_aniso_label
_atom_site_aniso_U_11
_atom_site_aniso_U_22
_atom_site_aniso_U_33
_atom_site_aniso_U_12
_atom_site_aniso_U_13
_atom_site_aniso_U_23
C1 0.154(8) 0.183(10) 0.183(12) 0.064(7) 0.110(8) 0.078(9)
C2 0.056(3) 0.111(5) 0.127(6) 0.001(3) 0.028(4) 0.001(5)
C3 0.157(10) 0.191(11) 0.192(11) 0.001(7) 0.038(8) -0.017(8)
C1' 0.083(5) 0.131(8) 0.140(9) -0.003(5) 0.055(5) 0.053(7)
C2' 0.082(6) 0.082(6) 0.101(7) -0.003(4) 0.021(6) 0.018(6)
C3' 0.032(4) 0.159(13) 0.153(12) 0.022(5) 0.012(5) 0.055(10)
C4 0.0681(15) 0.0681(15) 0.0712(14) 0.0018(11) 0.0249(12) 0.0022(12)
C5 0.0602(12) 0.0567(12) 0.0457(11) 0.0002(9) 0.0150(9) 0.0038(9)
C6 0.0650(13) 0.0500(12) 0.0736(14) -0.0090(10) 0.0255(11) 0.0017(11)
C7 0.0580(13) 0.0575(12) 0.0548(12) -0.0071(10) 0.0121(10) -0.0133(10)
C8 0.0433(10) 0.0439(10) 0.0454(10) -0.0006(8) 0.0090(8) -0.0044(8)
C9 0.0496(11) 0.0398(10) 0.0475(10) 0.0002(8) 0.0146(8) -0.0011(8)
C10 0.0623(14) 0.0486(12) 0.0677(14) 0.0092(10) 0.0256(11) 0.0058(10)
C11 0.0643(16) 0.121(2) 0.0836(18) 0.0394(16) 0.0193(13) 0.0182(17)
C12' 0.099(11) 0.20(2) 0.27(3) 0.043(12) 0.004(13) 0.032(19)
C12 0.093(4) 0.170(6) 0.098(4) 0.059(4) 0.046(3) 0.029(4)
C13 0.0507(11) 0.0437(10) 0.0430(10) 0.0012(8) 0.0130(8) -0.0034(8)
C14 0.0568(11) 0.0525(12) 0.0450(10) 0.0007(9) 0.0155(9) -0.0023(9)
C15 0.0639(14) 0.0826(17) 0.0878(17) 0.0003(13) 0.0378(13) 0.0154(14)
C16 0.089(2) 0.122(3) 0.147(3) -0.032(2) 0.045(2) -0.006(2)
C17 0.0648(14) 0.0861(17) 0.0479(12) 0.0051(12) 0.0065(10) 0.0074(11)
C18 0.0776(15) 0.0491(12) 0.0589(13) 0.0114(10) 0.0222(11) 0.0103(10)
C19 0.0775(18) 0.120(2) 0.0828(18) 0.0376(17) 0.0285(15) 0.0288(17)
C20 0.074(3) 0.054(4) 0.107(4) 0.005(3) 0.018(3) -0.005(3)
C20' 0.052(3) 0.069(5) 0.086(4) -0.003(3) 0.006(3) -0.009(3)
C21 0.111(13) 0.149(15) 0.142(15) 0.035(9) 0.016(10) 0.025(12)
C21' 0.058(5) 0.137(14) 0.097(10) 0.002(6) -0.039(6) 0.050(10)
C22 0.094(6) 0.119(6) 0.152(8) 0.019(5) 0.042(6) -0.012(6)
C22' 0.063(5) 0.159(13) 0.108(8) 0.019(6) 0.014(5) -0.004(7)
N1 0.0581(11) 0.0594(11) 0.0635(11) -0.0028(8) 0.0245(9) 0.0005(9)
N2 0.0679(12) 0.0788(14) 0.0600(11) 0.0213(10) 0.0158(9) 0.0151(10)
N3 0.0565(10) 0.0443(9) 0.0577(10) -0.0071(7) 0.0179(8) -0.0055(7)
N4 0.0478(8) 0.0423(8) 0.0413(8) 0.0022(7) 0.0125(6) -0.0002(7)
N5 0.0523(10) 0.0599(10) 0.0475(9) -0.0028(8) 0.0079(7) -0.0028(8)
N6 0.0599(10) 0.0397(8) 0.0451(9) 0.0033(7) 0.0177(7) 0.0015(7)
O1 0.0623(10) 0.0950(13) 0.0758(11) -0.0253(9) 0.0050(8) -0.0140(9)
O2 0.0715(10) 0.0487(8) 0.0535(8) 0.0051(7) 0.0205(7) -0.0089(6)
O3 0.0888(14) 0.0530(11) 0.183(2) 0.0176(9) 0.0395(14) 0.0259(12)
O4 0.0519(8) 0.0698(10) 0.0615(9) 0.0137(7) 0.0133(7) 0.0060(7)
O5 0.0833(12) 0.0766(11) 0.0789(11) -0.0043(9) 0.0395(9) -0.0260(9)
O6 0.0591(9) 0.0583(9) 0.0705(9) -0.0032(7) 0.0279(7) 0.0026(7)

loop_
_atom_type_symbol
_atom_type_description
_atom_type_scat_dispersion_real
_atom_type_scat_dispersion_imag
_atom_type_scat_source
C C 0.0033 0.0016 'International Tables Vol C Tables 4.2.6.8 and 6.1.1.4'
H H 0.0000 0.0000 'International Tables Vol C Tables 4.2.6.8 and 6.1.1.4'
N N 0.0061 0.0033 'International Tables Vol C Tables 4.2.6.8 and 6.1.1.4'
O O 0.0106 0.0060 'International Tables Vol C Tables 4.2.6.8 and 6.1.1.4'

loop_
_geom_angle_atom_site_label_1
_geom_angle_atom_site_label_2
_geom_angle_atom_site_label_3
_geom_angle
C1 C2 C3 112.6(11)
C1 C2 C4 115.4(7)
C3 C2 C4 109.1(10)
C1 C2 H2A 106.4
C3 C2 H2A 106.4
C4 C2 H2A 106.4
C2' C1' H1D 109.5
C2' C1' H1E 109.5
H1D C1' H1E 109.5
C2' C1' H1F 109.5
H1D C1' H1F 109.5
H1E C1' H1F 109.5
C1' C2' C4 109.7(9)
C1' C2' C3' 110.3(12)
C4 C2' C3' 108.2(12)
C1' C2' H2B 109.6
C4 C2' H2B 109.6
C3' C2' H2B 109.6
C2' C3' H3D 109.5
C2' C3' H3E 109.5
H3D C3' H3E 109.5
C2' C3' H3F 109.5
H3D C3' H3F 109.5
H3E C3' H3F 109.5
N1 C4 C2' 118.0(6)
N1 C4 C2 112.4(4)
N1 C4 H4A 109.1
C2' C4 H4A 85.2
C2 C4 H4A 109.1
N1 C4 H4B 109.1
C2' C4 H4B 123.4
C2 C4 H4B 109.1
H4A C4 H4B 107.9
N1 C4 H4C 107.5
C2' C4 H4C 119.3
C2 C4 H4C 102.5
H4A C4 H4C 116.2
N1 C4 H4D 107.1
C2' C4 H4D 96.3
C2 C4 H4D 119.7
H4B C4 H4D 98.2
H4C C4 H4D 106.9
N1 C5 N4 112.84(15)
N1 C5 H5A 109.0
N4 C5 H5A 109.0
N1 C5 H5B 109.0
N4 C5 H5B 109.0
H5A C5 H5B 107.8
N1 C6 N3 112.99(17)
N1 C6 H6A 109.0
N3 C6 H6A 109.0
N1 C6 H6B 109.0
N3 C6 H6B 109.0
H6A C6 H6B 107.8
O1 C7 N5 125.7(2)
O1 C7 N3 125.9(2)
N5 C7 N3 108.30(17)
O2 C8 N4 125.93(17)
O2 C8 N6 125.90(17)
N4 C8 N6 108.10(15)
N3 C9 N4 111.83(15)
N3 C9 C10 111.30(16)
N4 C9 C10 110.19(15)
N3 C9 C13 103.75(14)
N4 C9 C13 102.73(14)
C10 C9 C13 116.67(16)
O3 C10 O4 125.2(2)
O3 C10 C9 123.5(2)
O4 C10 C9 111.24(17)
O4 C11 C12 112.1(3)
O4 C11 C12' 113.8(6)
C12 C11 C12' 69.0(10)
O4 C11 H11A 109.2
C12 C11 H11A 109.2
C12' C11 H11A 133.9
O4 C11 H11B 109.2
C12 C11 H11B 109.2
H11A C11 H11B 107.9
O4 C11 H11C 108.0
C12 C11 H11C 127.0
C12' C11 H11C 122.6
H11B C11 H11C 88.1
O4 C11 H11D 108.4
C12' C11 H11D 93.6
H11A C11 H11D 87.9
H11B C11 H11D 130.9
H11C C11 H11D 108.8
C11 C12' H12F 109.5
C11 C12' H12E 109.5
H12F C12' H12E 109.5
C11 C12' H12D 109.5
H12F C12' H12D 109.5
H12E C12' H12D 109.5
C11 C12 H12A 109.5
H11D C12 H12A 134.1
C11 C12 H12B 109.5
H11D C12 H12B 77.4
C11 C12 H12C 109.5
H11D C12 H12C 110.3
N6 C13 N5 111.02(16)
N6 C13 C14 114.59(16)
N5 C13 C14 108.84(15)
N6 C13 C9 103.93(14)
N5 C13 C9 102.89(15)
C14 C13 C9 114.93(15)
O5 C14 O6 126.2(2)
O5 C14 C13 120.99(19)
O6 C14 C13 112.81(17)
O6 C15 C16 107.8(2)
O6 C15 H15A 110.1
C16 C15 H15A 110.1
O6 C15 H15B 110.1
C16 C15 H15B 110.1
H15A C15 H15B 108.5
C15 C16 H16A 109.5
C15 C16 H16B 109.5
H16A C16 H16B 109.5
C15 C16 H16C 109.5
H16A C16 H16C 109.5
H16B C16 H16C 109.5
N2 C17 N5 113.79(17)
N2 C17 H17A 108.8
N5 C17 H17A 108.8
N2 C17 H17B 108.8
N5 C17 H17B 108.8
H17A C17 H17B 107.7
N2 C18 N6 113.11(18)
N2 C18 H18A 109.0
N6 C18 H18A 109.0
N2 C18 H18B 109.0
N6 C18 H18B 109.0
H18A C18 H18B 107.8
C20' C19 N2 116.9(3)
C20 C19 N2 116.5(3)
C20' C19 H19A 72.7
C20 C19 H19A 108.2
N2 C19 H19A 108.2
C20' C19 H19B 132.5
C20 C19 H19B 108.2
N2 C19 H19B 108.2
H19A C19 H19B 107.3
C20' C19 H19C 108.4
C20 C19 H19C 133.2
N2 C19 H19C 108.0
H19B C19 H19C 68.8
C20' C19 H19D 107.7
C20 C19 H19D 72.6
N2 C19 H19D 108.3
H19A C19 H19D 138.0
H19C C19 H19D 107.2
C19 C20 C22 110.4(7)
C19 C20 C21 116.6(12)
C22 C20 C21 113.6(12)
C22 C20 H19D 95.4
C21 C20 H19D 149.3
C19 C20 H20A 105.0
C22 C20 H20A 105.0
C21 C20 H20A 105.0
H19D C20 H20A 75.3
C19 C20' C21' 119.0(10)
C19 C20' C22' 112.7(6)
C21' C20' C22' 108.8(15)
C19 C20' H20B 105.1
C21' C20' H20B 105.1
C22' C20' H20B 105.1
C20 C21 H21A 109.5
C20 C21 H21B 109.5
H21A C21 H21B 109.5
C20 C21 H21C 109.5
H21A C21 H21C 109.5
H21B C21 H21C 109.5
C20' C21' H21D 109.5
C20' C21' H21E 109.5
H21D C21' H21E 109.5
C20' C21' H21F 109.5
H21D C21' H21F 109.5
H21E C21' H21F 109.5
C20 C22 H22A 109.5
C20 C22 H22B 109.5
H22A C22 H22B 109.5
C20 C22 H22C 109.5
H22A C22 H22C 109.5
H22B C22 H22C 109.5
C20' C22' H22D 109.5
C20' C22' H22E 109.5
H22D C22' H22E 109.5
C20' C22' H22F 109.5
H22D C22' H22F 109.5
H22E C22' H22F 109.5
C6 N1 C4 114.12(18)
C6 N1 C5 110.25(16)
C4 N1 C5 114.12(18)
C18 N2 C17 110.23(18)
C18 N2 C19 113.6(2)
C17 N2 C19 115.3(2)
C7 N3 C9 111.05(16)
C7 N3 C6 122.50(18)
C9 N3 C6 115.06(16)
C8 N4 C9 111.50(14)
C8 N4 C5 122.98(16)
C9 N4 C5 115.02(15)
C7 N5 C13 111.64(16)
C7 N5 C17 124.00(18)
C13 N5 C17 114.78(17)
C8 N6 C13 110.89(14)
C8 N6 C18 122.49(16)
C13 N6 C18 115.61(15)
C10 O4 C11 117.2(2)
C14 O6 C15 117.20(17)

loop_
_geom_bond_atom_site_label_1
_geom_bond_atom_site_label_2
_geom_bond_distance
C1 C2 1.476(8)
C1 H1A 0.96
C1 H1B 0.96
C1 H1C 0.96
C2 C3 1.49(2)
C2 C4 1.523(9)
C2 H2A 0.98
C3 H3A 0.96
C3 H3B 0.96
C3 H3C 0.96
C1' C2' 1.499(8)
C1' H1D 0.96
C1' H1E 0.96
C1' H1F 0.96
C2' C4 1.501(15)
C2' C3' 1.53(3)
C2' H2B 0.98
C3' H3D 0.96
C3' H3E 0.96
C3' H3F 0.96
C4 N1 1.447(3)
C4 H4A 0.97
C4 H4B 0.97
C4 H4C 0.97
C4 H4D 0.97
C5 N1 1.453(3)
C5 N4 1.472(2)
C5 H5A 0.97
C5 H5B 0.97
C6 N1 1.446(3)
C6 N3 1.479(3)
C6 H6A 0.97
C6 H6B 0.97
C7 O1 1.216(3)
C7 N5 1.373(3)
C7 N3 1.380(3)
C8 O2 1.212(2)
C8 N4 1.377(2)
C8 N6 1.380(2)
C9 N3 1.447(2)
C9 N4 1.454(2)
C9 C10 1.533(3)
C9 C13 1.563(3)
C10 O3 1.187(3)
C10 O4 1.306(3)
C11 O4 1.451(3)
C11 C12 1.453(5)
C11 C12' 1.458(8)
C11 H11A 0.97
C11 H11B 0.97
C11 H11C 0.97
C11 H11D 0.95
C12' H12F 0.96
C12' H12E 0.96
C12' H12D 0.96
C12 H12A 0.96
C12 H12B 0.96
C12 H12C 0.96
C13 N6 1.447(2)
C13 N5 1.454(2)
C13 C14 1.536(3)
C14 O5 1.199(2)
C14 O6 1.303(3)
C15 O6 1.459(3)
C15 C16 1.461(4)
C15 H15A 0.97
C15 H15B 0.97
C16 H16A 0.96
C16 H16B 0.96
C16 H16C 0.96
C17 N2 1.444(3)
C17 N5 1.473(3)
C17 H17A 0.97
C17 H17B 0.97
C18 N2 1.443(3)
C18 N6 1.475(3)
C18 H18A 0.97
C18 H18B 0.97
C19 C20' 1.421(5)
C19 C20 1.456(5)
C19 N2 1.460(3)
C19 H19A 0.97
C19 H19B 0.97
C19 H19C 0.97
C19 H19D 0.97
C20 C22 1.544(13)
C20 C21 1.56(2)
C20 H20A 0.98
C20' C21' 1.45(2)
C20' C22' 1.509(8)
C20' H20B 0.98
C21 H21A 0.96
C21 H21B 0.96
C21 H21C 0.96
C21' H21D 0.96
C21' H21E 0.96
C21' H21F 0.96
C22 H22A 0.96
C22 H22B 0.96
C22 H22C 0.96
C22' H22D 0.96
C22' H22E 0.96
C22' H22F 0.96

loop_
_geom_hbond_atom_site_label_D
_geom_hbond_atom_site_label_H
_geom_hbond_atom_site_label_A
_geom_hbond_site_symmetry_A
_geom_hbond_distance_DH
_geom_hbond_distance_HA
_geom_hbond_distance_DA
_geom_hbond_angle_DHA
C6 H6B O3 . 0.97 2.57 3.109(3) 115
C20 H20A O1 1_565 0.98 2.40 3.340(8) 160

loop_
_geom_torsion_atom_site_label_1
_geom_torsion_atom_site_label_2
_geom_torsion_atom_site_label_3
_geom_torsion_atom_site_label_4
_geom_torsion
C1' C2' C4 N1 50.5(12)
C3' C2' C4 N1 170.8(10)
C1' C2' C4 C2 -32.2(16)
C3' C2' C4 C2 88(3)
C1 C2 C4 N1 63.2(9)
C3 C2 C4 N1 -169.0(11)
C1 C2 C4 C2' 172(3)
C3 C2 C4 C2' -60(2)
N3 C9 C10 O3 -11.2(3)
N4 C9 C10 O3 113.5(3)
C13 C9 C10 O3 -130.0(3)
N3 C9 C10 O4 170.85(16)
N4 C9 C10 O4 -64.5(2)
C13 C9 C10 O4 52.1(2)
N3 C9 C13 N6 117.03(16)
N4 C9 C13 N6 0.43(17)
C10 C9 C13 N6 -120.19(18)
N3 C9 C13 N5 1.18(18)
N4 C9 C13 N5 -115.41(15)
C10 C9 C13 N5 123.97(18)
N3 C9 C13 C14 -116.95(17)
N4 C9 C13 C14 126.45(16)
C10 C9 C13 C14 5.8(2)
N6 C13 C14 O5 -173.73(19)
N5 C13 C14 O5 -48.8(3)
C9 C13 C14 O5 66.0(2)
N6 C13 C14 O6 6.9(2)
N5 C13 C14 O6 131.88(18)
C9 C13 C14 O6 -113.38(18)
C20' C19 C20 C22 85.1(7)
N2 C19 C20 C22 -174.3(5)
C20' C19 C20 C21 -46.5(13)
N2 C19 C20 C21 54.1(14)
C20 C19 C20' C21' 64.4(17)
N2 C19 C20' C21' -34.8(17)
C20 C19 C20' C22' -64.6(9)
N2 C19 C20' C22' -163.9(8)
N3 C6 N1 C4 76.4(2)
N3 C6 N1 C5 -53.6(2)
C2' C4 N1 C6 59.6(7)
C2 C4 N1 C6 86.0(5)
C2' C4 N1 C5 -172.4(7)
C2 C4 N1 C5 -146.0(5)
N4 C5 N1 C6 53.9(2)
N4 C5 N1 C4 -76.1(2)
N6 C18 N2 C17 -52.4(2)
N6 C18 N2 C19 78.8(3)
N5 C17 N2 C18 52.9(3)
N5 C17 N2 C19 -77.4(3)
C20' C19 N2 C18 155.2(5)
C20 C19 N2 C18 112.6(5)
C20' C19 N2 C17 -76.2(5)
C20 C19 N2 C17 -118.8(5)
O1 C7 N3 C9 -166.7(2)
N5 C7 N3 C9 16.0(2)
O1 C7 N3 C6 -25.1(3)
N5 C7 N3 C6 157.52(18)
N4 C9 N3 C7 99.74(18)
C10 C9 N3 C7 -136.53(18)
C13 C9 N3 C7 -10.3(2)
N4 C9 N3 C6 -44.9(2)
C10 C9 N3 C6 78.8(2)
C13 C9 N3 C6 -154.91(16)
N1 C6 N3 C7 -89.5(2)
N1 C6 N3 C9 50.7(2)
O2 C8 N4 C9 165.91(18)
N6 C8 N4 C9 -17.0(2)
O2 C8 N4 C5 23.0(3)
N6 C8 N4 C5 -159.87(16)
N3 C9 N4 C8 -100.78(18)
C10 C9 N4 C8 134.86(16)
C13 C9 N4 C8 9.89(18)
N3 C9 N4 C5 45.2(2)
C10 C9 N4 C5 -79.1(2)
C13 C9 N4 C5 155.91(15)
N1 C5 N4 C8 90.7(2)
N1 C5 N4 C9 -51.0(2)
O1 C7 N5 C13 167.5(2)
N3 C7 N5 C13 -15.2(2)
O1 C7 N5 C17 23.2(3)
N3 C7 N5 C17 -159.41(18)
N6 C13 N5 C7 -102.33(19)
C14 C13 N5 C7 130.65(18)
C9 C13 N5 C7 8.3(2)
N6 C13 N5 C17 45.4(2)
C14 C13 N5 C17 -81.6(2)
C9 C13 N5 C17 156.06(17)
N2 C17 N5 C7 92.4(3)
N2 C17 N5 C13 -50.9(3)
O2 C8 N6 C13 -165.70(18)
N4 C8 N6 C13 17.2(2)
O2 C8 N6 C18 -23.4(3)
N4 C8 N6 C18 159.52(17)
N5 C13 N6 C8 99.41(18)
C14 C13 N6 C8 -136.80(16)
C9 C13 N6 C8 -10.6(2)
N5 C13 N6 C18 -45.7(2)
C14 C13 N6 C18 78.1(2)
C9 C13 N6 C18 -155.68(16)
N2 C18 N6 C8 -89.8(2)
N2 C18 N6 C13 50.9(2)
O3 C10 O4 C11 -0.7(4)
C9 C10 O4 C11 177.26(18)
C12 C11 O4 C10 94.9(4)
C12' C11 O4 C10 170.8(12)
O5 C14 O6 C15 3.3(3)
C13 C14 O6 C15 -177.44(17)
C16 C15 O6 C14 -155.4(2)
